data_4020149
loop_
_publ_author_name
'Gonz\'alez, Ivan'
'Pla-Quintana, Anna'
'Roglans, Anna'
'Torrent, Anna'
'Moreno-Ma\~nas, Marcial'
'Parella, Teodor'
'Benet-Buchholz, Jordi'

_publ_section_title
;
 Transition Metal-Mediated Intramolecular [2+2+2] Cycloadditions of
 Cyclic Triynes and Enediynes
;
_journal_name_full 'Journal of Organic Chemistry'
_journal_page_first 2033
_journal_page_last 2041
_journal_paper_doi 10.1021/jo048056p
_journal_volume 70
_journal_year 2005
_chemical_formula_sum 'C38.5 H35 Cl2.77 Fe N3 O6 S3'
_chemical_formula_weight 886.01
_chemical_name_systematic
;
 2-Ferrocenylsulfonyl-8-[(4-methylphenyl)sulfonyl]-5-
 [(4-vinylphenyl)sulfonyl]-2,5,8-triazatrindane
;
_space_group_IT_number 14
_symmetry_cell_setting monoclinic
_symmetry_space_group_name_Hall '-P 2ybc'
_symmetry_space_group_name_H-M 'P 1 21/c 1'
_atom_sites_solution_hydrogens geom
_atom_sites_solution_primary direct
_atom_sites_solution_secondary difmap
_cell_angle_alpha 90.00
_cell_angle_beta 102.8360(10)
_cell_angle_gamma 90.00
_cell_formula_units_Z 4
_cell_length_a 14.3227(4)
_cell_length_b 11.6876(3)
_cell_length_c 26.1060(8)
_cell_measurement_temperature 153(2)
_cell_volume 4260.9(2)
_diffrn_ambient_temperature 153(2)
_diffrn_detector_area_resol_mean 512
_diffrn_detector_type 'Smart 1000 CCD area detector'
_diffrn_measurement_device_type 'four-circle diffractometer Bruker P4'
_diffrn_measurement_method
;
 Fullsphere data collection, phi and omega scans,
 in omega at 0.3 deg scan width, three runs with 98, 67 and 67 frames, phi=0 deg
 in phi at 0.3 deg scan width, two runs with 1207 frames, omega=-32 deg
;
_diffrn_measurement_specimen_support 'magnetic support whith 10 micron nylon fiber cryoloop'
_diffrn_radiation_monochromator graphite
_diffrn_radiation_type MoK\a
_diffrn_radiation_wavelength 0.71073
_diffrn_reflns_av_R_equivalents 0.1178
_diffrn_reflns_av_sigmaI/netI 0.0872
_diffrn_reflns_limit_h_max 18
_diffrn_reflns_limit_h_min -18
_diffrn_reflns_limit_k_max 15
_diffrn_reflns_limit_k_min -15
_diffrn_reflns_limit_l_max 33
_diffrn_reflns_limit_l_min -33
_diffrn_reflns_number 49716
_diffrn_reflns_theta_max 27.50
_diffrn_reflns_theta_min 1.46
_diffrn_source 'rotating anode X-ray tube'
_diffrn_source_current 240
_diffrn_source_power 45
_diffrn_source_size '10 mm x 0.5 mm fine focus'
_diffrn_source_type 'MACScience Co. M18X-HF'
_diffrn_standards_decay_% ?
_diffrn_standards_interval_count ?
_diffrn_standards_interval_time ?
_diffrn_standards_number ?
_exptl_absorpt_coefficient_mu 0.721
_exptl_absorpt_correction_T_max 1.000000
_exptl_absorpt_correction_T_min 0.599661
_exptl_absorpt_correction_type empirical
_exptl_absorpt_process_details
;
 Siemens SADABS program multi-scan
 Blessing, Acta Cryst. (1995) A51 33-38
;
_exptl_crystal_colour yellow
_exptl_crystal_density_diffrn 1.381
_exptl_crystal_density_meas ?
_exptl_crystal_density_method 'not measured'
_exptl_crystal_description needle
_exptl_crystal_F_000 1825
_exptl_crystal_preparation
;
 Slow difusion of n-hexane into a saturated solvent mixture ethyl
 acetate/dichloromethane of the compound at room temperature
;
_exptl_crystal_size_max 0.60
_exptl_crystal_size_mid 0.10
_exptl_crystal_size_min 0.03
_refine_ls_extinction_coef ?
_refine_ls_extinction_method none
_refine_ls_goodness_of_fit_ref 1.047
_refine_ls_hydrogen_treatment noref
_refine_ls_matrix_type full
_refine_ls_number_parameters 614
_refine_ls_number_reflns 9766
_refine_ls_number_restraints 90
_refine_ls_restrained_S_all 1.051
_refine_ls_R_factor_all 0.1214
_refine_ls_R_factor_gt 0.0690
_refine_ls_shift/su_max 0.001
_refine_ls_shift/su_mean 0.000
_refine_ls_structure_factor_coef Fsqd
_refine_ls_weighting_details 'calc w=1/[\s^2^(Fo^2^)+(0.0871P)^2^+7.1563P] where P=(Fo^2^+2Fc^2^)/3'
_refine_ls_weighting_scheme calc
_refine_ls_wR_factor_gt 0.1676
_refine_ls_wR_factor_ref 0.2040
_reflns_number_gt 6100
_reflns_number_total 9766
_reflns_threshold_expression >2sigma(I)
_cod_original_sg_symbol_H-M 'P 21/c'
_cod_original_formula_sum 'C38.50 H35 Cl2.77 Fe N3 O6 S3'
_cod_database_code 4020149

loop_
_symmetry_equiv_pos_as_xyz
'x, y, z'
'-x, y+1/2, -z+1/2'
'-x, -y, -z'
'x, -y-1/2, z-1/2'

loop_
_atom_site_label
_atom_site_type_symbol
_atom_site_fract_x
_atom_site_fract_y
_atom_site_fract_z
_atom_site_U_iso_or_equiv
_atom_site_adp_type
_atom_site_occupancy
_atom_site_symmetry_multiplicity
_atom_site_calc_flag
_atom_site_refinement_flags
_atom_site_disorder_assembly
_atom_site_disorder_group
Fe1 Fe 0.37493(5) 0.33419(5) 0.20447(2) 0.03387(19) Uani 1 1 d . . .
N1 N 0.4437(2) 0.3946(3) 0.38509(12) 0.0262(7) Uani 1 1 d . . .
C1 C 0.3813(3) 0.4932(3) 0.39070(15) 0.0268(8) Uani 1 1 d . . .
H1A H 0.3272 0.4695 0.4062 0.032 Uiso 1 1 calc R . .
H1B H 0.3561 0.5312 0.3565 0.032 Uiso 1 1 calc R . .
S1 S 0.40882(8) 0.30707(8) 0.33578(4) 0.0269(2) Uani 1 1 d . . .
O1 O 0.4839(2) 0.2250(3) 0.33983(12) 0.0361(7) Uani 1 1 d . . .
S2 S 0.29245(8) 0.90909(9) 0.50266(5) 0.0330(3) Uani 1 1 d . . .
C2 C 0.4502(3) 0.5694(3) 0.42750(14) 0.0226(8) Uani 1 1 d . . .
N2 N 0.3704(3) 0.8344(3) 0.48113(15) 0.0322(8) Uani 1 1 d . . .
O2 O 0.3143(2) 0.2705(3) 0.33753(12) 0.0388(7) Uani 1 1 d . . .
S3 S 0.87413(8) 0.65663(10) 0.54154(4) 0.0325(3) Uani 1 1 d . . .
N3 N 0.7588(2) 0.6347(3) 0.52376(13) 0.0278(7) Uani 1 1 d . . .
O3 O 0.3431(2) 1.0050(3) 0.52980(14) 0.0410(8) Uani 1 1 d . . .
C3 C 0.4327(3) 0.6686(3) 0.45308(14) 0.0226(8) Uani 1 1 d . . .
C4 C 0.3386(3) 0.7293(3) 0.44995(16) 0.0274(9) Uani 1 1 d . . .
H4A H 0.3071 0.7479 0.4132 0.033 Uiso 1 1 calc R . .
H4B H 0.2945 0.6831 0.4659 0.033 Uiso 1 1 calc R . .
O4 O 0.2133(2) 0.9262(3) 0.45882(13) 0.0430(8) Uani 1 1 d . . .
C5 C 0.4719(3) 0.8285(3) 0.51091(16) 0.0264(8) Uani 1 1 d . . .
H5A H 0.4762 0.8174 0.5490 0.032 Uiso 1 1 calc R . .
H5B H 0.5079 0.8981 0.5056 0.032 Uiso 1 1 calc R . .
O5 O 0.8897(2) 0.7225(3) 0.58892(13) 0.0448(8) Uani 1 1 d . . .
O6 O 0.9181(2) 0.5462(3) 0.54114(14) 0.0437(8) Uani 1 1 d . . .
C6 C 0.5073(3) 0.7248(3) 0.48653(14) 0.0215(8) Uani 1 1 d . . .
C7 C 0.6005(3) 0.6838(3) 0.49376(14) 0.0221(8) Uani 1 1 d . . .
C8 C 0.6918(3) 0.7311(3) 0.52612(16) 0.0246(8) Uani 1 1 d . . .
H8A H 0.7116 0.8017 0.5104 0.030 Uiso 1 1 calc R . .
H8B H 0.6866 0.7469 0.5626 0.030 Uiso 1 1 calc R . .
C9 C 0.7228(3) 0.5611(3) 0.47767(16) 0.0273(8) Uani 1 1 d . . .
H9A H 0.7358 0.4793 0.4862 0.033 Uiso 1 1 calc R . .
H9B H 0.7513 0.5825 0.4478 0.033 Uiso 1 1 calc R . .
C10 C 0.6174(3) 0.5865(3) 0.46629(14) 0.0220(8) Uani 1 1 d . . .
C11 C 0.5430(3) 0.5293(3) 0.43390(14) 0.0219(8) Uani 1 1 d . . .
C12 C 0.5459(3) 0.4259(3) 0.40049(15) 0.0258(8) Uani 1 1 d . . .
H12A H 0.5721 0.4444 0.3695 0.031 Uiso 1 1 calc R . .
H12B H 0.5843 0.3638 0.4207 0.031 Uiso 1 1 calc R . .
C13 C 0.3987(4) 0.3876(4) 0.27936(16) 0.0349(10) Uani 1 1 d . . .
C14 C 0.4729(4) 0.4241(4) 0.25562(17) 0.0448(12) Uani 1 1 d . . .
H14A H 0.5425 0.4056 0.2675 0.054 Uiso 1 1 calc R . .
C15 C 0.4301(5) 0.4954(4) 0.21241(19) 0.0530(15) Uani 1 1 d . . .
H15A H 0.4649 0.5331 0.1877 0.064 Uiso 1 1 calc R . .
C16 C 0.3300(5) 0.5009(5) 0.2088(2) 0.0577(16) Uani 1 1 d . . .
H16A H 0.2822 0.5424 0.1814 0.069 Uiso 1 1 calc R . .
C17 C 0.3099(4) 0.4350(4) 0.25024(19) 0.0491(13) Uani 1 1 d . . .
H17A H 0.2451 0.4220 0.2576 0.059 Uiso 1 1 calc R . .
C18 C 0.4390(4) 0.1926(5) 0.1827(2) 0.0526(14) Uani 1 1 d . . .
H18A H 0.5068 0.1683 0.1967 0.063 Uiso 1 1 calc R . .
C19 C 0.4055(5) 0.2646(5) 0.1386(2) 0.0559(15) Uani 1 1 d . . .
H19A H 0.4462 0.3007 0.1165 0.067 Uiso 1 1 calc R . .
C20 C 0.3061(4) 0.2788(5) 0.1318(2) 0.0581(16) Uani 1 1 d . . .
H20A H 0.2633 0.3251 0.1039 0.070 Uiso 1 1 calc R . .
C21 C 0.2780(5) 0.2126(5) 0.1715(2) 0.0607(16) Uani 1 1 d . . .
H21A H 0.2112 0.2058 0.1769 0.073 Uiso 1 1 calc R . .
C22 C 0.3591(5) 0.1604(4) 0.2027(2) 0.0538(15) Uani 1 1 d . . .
H22A H 0.3602 0.1096 0.2337 0.065 Uiso 1 1 calc R . .
C23 C 0.2512(3) 0.8223(4) 0.54792(17) 0.0303(9) Uani 1 1 d . A .
C24 C 0.1730(3) 0.7506(4) 0.5309(2) 0.0381(11) Uani 1 1 d . . .
H24A H 0.1385 0.7528 0.4953 0.046 Uiso 1 1 calc R . .
C25 C 0.1460(3) 0.6763(4) 0.5661(2) 0.0434(12) Uani 1 1 d . A .
H25A H 0.0926 0.6273 0.5544 0.052 Uiso 1 1 calc R . .
C26 C 0.1952(4) 0.6716(4) 0.6184(2) 0.0447(12) Uani 1 1 d . . .
C27 C 0.2731(4) 0.7448(5) 0.6346(2) 0.0460(12) Uani 1 1 d . A .
H27A H 0.3072 0.7432 0.6702 0.055 Uiso 1 1 calc R . .
C28 C 0.3017(3) 0.8196(4) 0.60001(19) 0.0396(11) Uani 1 1 d . . .
H28A H 0.3552 0.8685 0.6117 0.048 Uiso 1 1 calc R A .
C29 C 0.1566(17) 0.589(2) 0.6563(16) 0.059(6) Uani 0.546(19) 1 d P A 1
H29A H 0.2011 0.5841 0.6892 0.070 Uiso 0.546(19) 1 calc PR A 1
C30 C 0.0995(15) 0.5398(15) 0.6564(6) 0.103(7) Uani 0.546(19) 1 d P A 1
H30C H 0.0487 0.5359 0.6261 0.123 Uiso 0.546(19) 1 calc PR A 1
H30A H 0.0960 0.4970 0.6869 0.123 Uiso 0.546(19) 1 calc PR A 1
C37' C 0.1852(19) 0.596(4) 0.6571(16) 0.058(6) Uani 0.454(19) 1 d P A 2
H37D H 0.2486 0.5699 0.6760 0.087 Uiso 0.454(19) 1 calc PR A 2
H37E H 0.1474 0.5299 0.6413 0.087 Uiso 0.454(19) 1 calc PR A 2
H37F H 0.1526 0.6338 0.6817 0.087 Uiso 0.454(19) 1 calc PR A 2
C30' C 0.9530(18) 1.0500(17) 0.3629(9) 0.112(9) Uani 0.454(19) 1 d P A 2
H30B H 0.9111 1.0887 0.3806 0.134 Uiso 0.454(19) 1 calc PR A 2
H30D H 0.9765 1.0881 0.3362 0.134 Uiso 0.454(19) 1 calc PR A 2
C31 C 0.9066(3) 0.7407(4) 0.49263(18) 0.0325(9) Uani 1 1 d . A .
C32 C 0.8969(3) 0.8588(4) 0.4942(2) 0.0375(10) Uani 1 1 d . . .
H32A H 0.8753 0.8938 0.5223 0.045 Uiso 1 1 calc R . .
C33 C 0.9185(3) 0.9244(4) 0.4550(2) 0.0454(12) Uani 1 1 d . A .
H33A H 0.9114 1.0051 0.4563 0.054 Uiso 1 1 calc R . .
C34 C 0.9503(4) 0.8768(5) 0.4136(2) 0.0493(13) Uani 1 1 d . . .
C35 C 0.9606(4) 0.7576(5) 0.4129(2) 0.0481(13) Uani 1 1 d . A .
H35A H 0.9834 0.7229 0.3851 0.058 Uiso 1 1 calc R . .
C36 C 0.9385(3) 0.6895(4) 0.45180(18) 0.0375(10) Uani 1 1 d . . .
H36A H 0.9449 0.6087 0.4506 0.045 Uiso 1 1 calc R A .
C37 C 0.969(3) 0.936(4) 0.3658(13) 0.119(13) Uani 0.546(19) 1 d P A 1
H37A H 1.0179 0.9953 0.3766 0.179 Uiso 0.546(19) 1 calc PR A 1
H37B H 0.9094 0.9723 0.3465 0.179 Uiso 0.546(19) 1 calc PR A 1
H37C H 0.9908 0.8806 0.3431 0.179 Uiso 0.546(19) 1 calc PR A 1
C29' C 0.976(3) 0.957(3) 0.3740(8) 0.052(6) Uani 0.454(19) 1 d P A 2
H29B H 1.0176 0.9247 0.3543 0.063 Uiso 0.454(19) 1 calc PR A 2
C1L C 1.2607(17) 1.006(2) 0.3498(9) 0.104(8) Uani 0.50 1 d PU . .
C2L C 1.0955(18) 1.142(4) 0.2633(15) 0.166(16) Uani 0.33 1 d PU . .
Cl1A Cl 1.356(3) 0.990(2) 0.3690(11) 0.265(14) Uani 0.33 1 d PU B 1
Cl2A Cl 1.3079(15) 0.8712(13) 0.3102(5) 0.169(5) Uani 0.33 1 d PU B 1
Cl1B Cl 1.3669(11) 0.9295(15) 0.3379(8) 0.155(5) Uani 0.33 1 d P B 2
Cl2B Cl 1.2022(14) 0.9003(17) 0.3101(5) 0.213(7) Uani 0.33 1 d PU B 2
Cl1C Cl 1.0379(17) 1.233(2) 0.2432(5) 0.300(10) Uani 0.33 1 d PU B 3
Cl2C Cl 1.1683(8) 1.0243(12) 0.2903(4) 0.153(4) Uani 0.33 1 d PU B 3
Cl1D Cl 1.0712(10) 1.4279(18) 0.2839(6) 0.119(6) Uani 0.19 1 d PU B 4
Cl2D Cl 1.1433(10) 1.6142(18) 0.3376(9) 0.175(8) Uani 0.19 1 d PU B 4
C3L C 1.0651(16) 1.332(3) 0.2772(13) 0.116(12) Uani 0.33 1 d PU . .
C4L C 1.298(5) 0.984(5) 0.334(2) 0.063(13) Uani 0.17 1 d PU B .
Cl1E Cl 1.4172(10) 0.9801(11) 0.3896(4) 0.075(3) Uani 0.20 1 d PU B 5
Cl2E Cl 1.263(3) 0.738(2) 0.2919(8) 0.267(13) Uani 0.20 1 d PU C 5
C5L C 1.111(3) 1.480(4) 0.3184(18) 0.065(10) Uiso 0.17 1 d P . .
